data_1508605
loop_
_publ_author_name
'Liu, Chuan'
'Zhang, Wei'
'Dai, Li-Xin'
'You, Shu-Li'

_publ_section_title
;
 Copper(I)-catalyzed cascade dearomatization of 2-substituted tryptophols
 with iodonium [corrected] salts.
;
_journal_issue 17
_journal_name_full 'Organic letters'
_journal_page_first 4525
_journal_page_last 4527
_journal_paper_doi 10.1021/ol301939w
_journal_volume 14
_journal_year 2012
_chemical_formula_sum 'C17 H17 N O'
_chemical_formula_weight 251.32
_chemical_name_systematic
; 
 ? 
;
_space_group_IT_number 14
_symmetry_cell_setting monoclinic
_symmetry_space_group_name_Hall '-P 2ybc'
_symmetry_space_group_name_H-M 'P 1 21/c 1'
_atom_sites_solution_hydrogens geom
_atom_sites_solution_primary direct
_atom_sites_solution_secondary difmap
_audit_creation_method SHELXL-97
_cell_angle_alpha 90.00
_cell_angle_beta 111.330(4)
_cell_angle_gamma 90.00
_cell_formula_units_Z 4
_cell_length_a 9.1444(15)
_cell_length_b 22.890(4)
_cell_length_c 7.0366(12)
_cell_measurement_reflns_used 1444
_cell_measurement_temperature 293(2)
_cell_measurement_theta_max 43.191
_cell_measurement_theta_min 4.782
_cell_volume 1372.0(4)
_computing_cell_refinement 'Bruker SMART'
_computing_data_collection 'Bruker SMART'
_computing_data_reduction 'Bruker SHELXTL'
_computing_molecular_graphics 'Bruker SHELXTL'
_computing_publication_material 'Bruker SHELXTL'
_computing_structure_refinement 'SHELXL-97 (Sheldrick, 1997)'
_computing_structure_solution 'SHELXS-97 (Sheldrick, 1990)'
_diffrn_ambient_temperature 293(2)
_diffrn_measured_fraction_theta_full 1.000
_diffrn_measured_fraction_theta_max 1.000
_diffrn_measurement_device_type 'CCD area detector'
_diffrn_measurement_method 'phi and omega scans'
_diffrn_radiation_monochromator graphite
_diffrn_radiation_source 'fine-focus sealed tube'
_diffrn_radiation_type MoK\a
_diffrn_radiation_wavelength 0.71073
_diffrn_reflns_av_R_equivalents 0.0465
_diffrn_reflns_av_sigmaI/netI 0.0502
_diffrn_reflns_limit_h_max 11
_diffrn_reflns_limit_h_min -11
_diffrn_reflns_limit_k_max 27
_diffrn_reflns_limit_k_min -28
_diffrn_reflns_limit_l_max 8
_diffrn_reflns_limit_l_min -8
_diffrn_reflns_number 8223
_diffrn_reflns_theta_full 26.00
_diffrn_reflns_theta_max 26.00
_diffrn_reflns_theta_min 1.78
_exptl_absorpt_coefficient_mu 0.075
_exptl_absorpt_correction_T_max 1.00000
_exptl_absorpt_correction_T_min 0.15203
_exptl_absorpt_correction_type empirical
_exptl_absorpt_process_details sadabs
_exptl_crystal_colour colorless
_exptl_crystal_density_diffrn 1.217
_exptl_crystal_density_method 'not measured'
_exptl_crystal_description prismatic
_exptl_crystal_F_000 536
_exptl_crystal_size_max 0.212
_exptl_crystal_size_mid 0.134
_exptl_crystal_size_min 0.078
_refine_diff_density_max 0.198
_refine_diff_density_min -0.207
_refine_diff_density_rms 0.045
_refine_ls_extinction_method none
_refine_ls_goodness_of_fit_ref 1.015
_refine_ls_hydrogen_treatment mixed
_refine_ls_matrix_type full
_refine_ls_number_parameters 177
_refine_ls_number_reflns 2703
_refine_ls_number_restraints 0
_refine_ls_restrained_S_all 1.015
_refine_ls_R_factor_all 0.0898
_refine_ls_R_factor_gt 0.0522
_refine_ls_shift/su_max 0.000
_refine_ls_shift/su_mean 0.000
_refine_ls_structure_factor_coef Fsqd
_refine_ls_weighting_details 'calc w=1/[\s^2^(Fo^2^)+(0.0683P)^2^+0.1278P] where P=(Fo^2^+2Fc^2^)/3'
_refine_ls_weighting_scheme calc
_refine_ls_wR_factor_gt 0.1264
_refine_ls_wR_factor_ref 0.1435
_reflns_number_gt 1736
_reflns_number_total 2703
_reflns_threshold_expression >2sigma(I)
_cod_data_source_file ol301939w_si_002.cif
_cod_data_source_block cd212375
_cod_depositor_comments
;
The following automatic conversions were performed:

'_symmetry_cell_setting' value 'Monoclinic' changed to 'monoclinic'
according to /home/saulius/struct/CIF-dictionaries/cif_core.dic
dictionary named 'cif_core.dic' version 2.4.2 from 2011-04-26.

Automatic conversion script
Id: cif_fix_values 1891 2012-01-12 08:04:46Z andrius 
;
_cod_original_sg_symbol_H-M P2(1)/c
_cod_database_code 1508605

loop_
_symmetry_equiv_pos_as_xyz
'x, y, z'
'-x, y+1/2, -z+1/2'
'-x, -y, -z'
'x, -y-1/2, z-1/2'

loop_
_atom_site_label
_atom_site_type_symbol
_atom_site_fract_x
_atom_site_fract_y
_atom_site_fract_z
_atom_site_U_iso_or_equiv
_atom_site_adp_type
_atom_site_occupancy
_atom_site_symmetry_multiplicity
_atom_site_calc_flag
_atom_site_refinement_flags
N1 N 0.0585(2) 0.53697(7) 0.7569(3) 0.0591(5) Uani 1 1 d .
O1 O 0.10260(18) 0.56994(6) 0.4599(2) 0.0674(5) Uani 1 1 d .
C1 C -0.0355(2) 0.57856(8) 0.7980(3) 0.0521(5) Uani 1 1 d .
C2 C -0.1718(3) 0.57112(10) 0.8386(4) 0.0674(6) Uani 1 1 d .
H2 H -0.2157 0.5342 0.8330 0.081 Uiso 1 1 calc R
C3 C -0.2404(3) 0.61922(12) 0.8869(4) 0.0755(7) Uani 1 1 d .
H3 H -0.3309 0.6147 0.9165 0.091 Uiso 1 1 calc R
C4 C -0.1779(3) 0.67394(11) 0.8924(3) 0.0709(7) Uani 1 1 d .
H4 H -0.2269 0.7061 0.9239 0.085 Uiso 1 1 calc R
C5 C -0.0421(3) 0.68142(9) 0.8513(3) 0.0606(6) Uani 1 1 d .
H5 H 0.0002 0.7185 0.8553 0.073 Uiso 1 1 calc R
C6 C 0.0300(2) 0.63371(7) 0.8044(3) 0.0486(5) Uani 1 1 d .
C7 C 0.1804(2) 0.62885(7) 0.7617(3) 0.0483(5) Uani 1 1 d .
C8 C 0.1686(2) 0.56419(8) 0.6804(3) 0.0524(5) Uani 1 1 d .
C9 C 0.0634(3) 0.62917(9) 0.4004(3) 0.0687(6) Uani 1 1 d .
H9A H -0.0447 0.6374 0.3832 0.082 Uiso 1 1 calc R
H9B H 0.0785 0.6377 0.2737 0.082 Uiso 1 1 calc R
C10 C 0.1750(3) 0.66402(9) 0.5739(3) 0.0622(6) Uani 1 1 d .
H10A H 0.1357 0.7032 0.5771 0.075 Uiso 1 1 calc R
H10B H 0.2780 0.6664 0.5642 0.075 Uiso 1 1 calc R
C11 C 0.3206(2) 0.64154(8) 0.9552(3) 0.0487(5) Uani 1 1 d .
C12 C 0.4163(2) 0.68916(9) 0.9718(4) 0.0623(6) Uani 1 1 d .
H12 H 0.3970 0.7140 0.8607 0.075 Uiso 1 1 calc R
C13 C 0.5407(3) 0.70061(13) 1.1511(4) 0.0810(8) Uani 1 1 d .
H13 H 0.6037 0.7331 1.1595 0.097 Uiso 1 1 calc R
C14 C 0.5719(3) 0.66460(14) 1.3167(4) 0.0830(8) Uani 1 1 d .
H14 H 0.6572 0.6720 1.4360 0.100 Uiso 1 1 calc R
C15 C 0.4766(3) 0.61780(12) 1.3044(4) 0.0775(7) Uani 1 1 d .
H15 H 0.4963 0.5933 1.4164 0.093 Uiso 1 1 calc R
C16 C 0.3507(3) 0.60658(10) 1.1263(3) 0.0655(6) Uani 1 1 d .
H16 H 0.2851 0.5751 1.1211 0.079 Uiso 1 1 calc R
C17 C 0.3156(3) 0.52851(10) 0.7267(4) 0.0771(7) Uani 1 1 d .
H17A H 0.3592 0.5201 0.8701 0.116 Uiso 1 1 calc R
H17B H 0.3905 0.5500 0.6882 0.116 Uiso 1 1 calc R
H17C H 0.2908 0.4926 0.6514 0.116 Uiso 1 1 calc R
H1 H 0.021(2) 0.5014(10) 0.711(3) 0.074(7) Uiso 1 1 d .

loop_
_atom_site_aniso_label
_atom_site_aniso_U_11
_atom_site_aniso_U_22
_atom_site_aniso_U_33
_atom_site_aniso_U_23
_atom_site_aniso_U_13
_atom_site_aniso_U_12
N1 0.0708(12) 0.0374(9) 0.0624(12) -0.0006(8) 0.0163(9) -0.0070(8)
O1 0.0916(11) 0.0539(8) 0.0439(9) -0.0055(7) 0.0094(7) -0.0070(7)
C1 0.0553(12) 0.0476(11) 0.0419(11) 0.0023(9) 0.0039(9) 0.0011(9)
C2 0.0625(14) 0.0729(15) 0.0573(14) 0.0058(12) 0.0105(11) -0.0113(11)
C3 0.0566(14) 0.0998(19) 0.0621(16) 0.0051(14) 0.0120(12) 0.0083(13)
C4 0.0623(15) 0.0847(17) 0.0537(14) 0.0036(13) 0.0068(11) 0.0280(13)
C5 0.0650(14) 0.0511(11) 0.0499(13) 0.0003(10) 0.0019(10) 0.0080(10)
C6 0.0522(11) 0.0426(10) 0.0377(11) 0.0020(9) 0.0005(9) 0.0025(8)
C7 0.0543(11) 0.0376(9) 0.0426(11) 0.0037(8) 0.0051(9) -0.0024(8)
C8 0.0613(12) 0.0429(10) 0.0433(12) -0.0018(9) 0.0074(9) -0.0003(9)
C9 0.0799(16) 0.0673(14) 0.0457(13) 0.0068(11) 0.0072(11) 0.0022(11)
C10 0.0808(15) 0.0499(11) 0.0485(13) 0.0058(10) 0.0144(11) -0.0017(11)
C11 0.0483(11) 0.0444(10) 0.0468(12) -0.0048(9) 0.0094(9) -0.0002(8)
C12 0.0618(13) 0.0659(13) 0.0591(14) -0.0126(11) 0.0218(11) -0.0141(10)
C13 0.0644(15) 0.1044(19) 0.0728(18) -0.0373(16) 0.0235(13) -0.0335(13)
C14 0.0545(14) 0.128(2) 0.0568(16) -0.0332(17) 0.0081(11) -0.0058(15)
C15 0.0737(16) 0.0951(18) 0.0472(14) 0.0017(13) 0.0024(12) 0.0098(14)
C16 0.0651(14) 0.0641(13) 0.0520(13) 0.0052(11) 0.0028(11) -0.0053(10)
C17 0.0784(16) 0.0626(13) 0.0827(18) -0.0058(13) 0.0202(14) 0.0156(11)

loop_
_atom_type_symbol
_atom_type_description
_atom_type_scat_dispersion_real
_atom_type_scat_dispersion_imag
_atom_type_scat_source
C C 0.0033 0.0016 'International Tables Vol C Tables 4.2.6.8 and 6.1.1.4'
H H 0.0000 0.0000 'International Tables Vol C Tables 4.2.6.8 and 6.1.1.4'
N N 0.0061 0.0033 'International Tables Vol C Tables 4.2.6.8 and 6.1.1.4'
O O 0.0106 0.0060 'International Tables Vol C Tables 4.2.6.8 and 6.1.1.4'

loop_
_geom_angle_atom_site_label_1
_geom_angle_atom_site_label_2
_geom_angle_atom_site_label_3
_geom_angle
C1 N1 C8 110.62(15)
C1 N1 H1 121.3(14)
C8 N1 H1 118.6(14)
C9 O1 C8 111.24(15)
N1 C1 C2 129.26(19)
N1 C1 C6 109.78(18)
C2 C1 C6 120.90(19)
C3 C2 C1 118.7(2)
C3 C2 H2 120.7
C1 C2 H2 120.7
C2 C3 C4 121.1(2)
C2 C3 H3 119.4
C4 C3 H3 119.4
C3 C4 C5 120.2(2)
C3 C4 H4 119.9
C5 C4 H4 119.9
C6 C5 C4 119.7(2)
C6 C5 H5 120.1
C4 C5 H5 120.1
C5 C6 C1 119.3(2)
C5 C6 C7 130.87(17)
C1 C6 C7 109.77(16)
C6 C7 C11 109.81(16)
C6 C7 C10 112.66(15)
C11 C7 C10 115.10(16)
C6 C7 C8 101.16(14)
C11 C7 C8 115.38(15)
C10 C7 C8 101.75(15)
N1 C8 O1 111.23(16)
N1 C8 C17 111.96(17)
O1 C8 C17 105.80(17)
N1 C8 C7 103.59(15)
O1 C8 C7 104.47(14)
C17 C8 C7 119.57(16)
O1 C9 C10 104.03(16)
O1 C9 H9A 111.0
C10 C9 H9A 111.0
O1 C9 H9B 111.0
C10 C9 H9B 111.0
H9A C9 H9B 109.0
C9 C10 C7 102.76(16)
C9 C10 H10A 111.2
C7 C10 H10A 111.2
C9 C10 H10B 111.2
C7 C10 H10B 111.2
H10A C10 H10B 109.1
C12 C11 C16 117.67(19)
C12 C11 C7 122.01(18)
C16 C11 C7 120.23(17)
C11 C12 C13 120.9(2)
C11 C12 H12 119.5
C13 C12 H12 119.5
C14 C13 C12 120.7(2)
C14 C13 H13 119.7
C12 C13 H13 119.7
C15 C14 C13 119.2(2)
C15 C14 H14 120.4
C13 C14 H14 120.4
C14 C15 C16 120.4(2)
C14 C15 H15 119.8
C16 C15 H15 119.8
C15 C16 C11 121.1(2)
C15 C16 H16 119.5
C11 C16 H16 119.5
C8 C17 H17A 109.5
C8 C17 H17B 109.5
H17A C17 H17B 109.5
C8 C17 H17C 109.5
H17A C17 H17C 109.5
H17B C17 H17C 109.5

loop_
_geom_bond_atom_site_label_1
_geom_bond_atom_site_label_2
_geom_bond_distance
N1 C1 1.382(3)
N1 C8 1.444(3)
N1 H1 0.90(2)
O1 C9 1.426(2)
O1 C8 1.452(2)
C1 C2 1.386(3)
C1 C6 1.391(2)
C2 C3 1.370(3)
C2 H2 0.9300
C3 C4 1.372(3)
C3 H3 0.9300
C4 C5 1.384(3)
C4 H4 0.9300
C5 C6 1.376(3)
C5 H5 0.9300
C6 C7 1.515(3)
C7 C11 1.521(3)
C7 C10 1.533(3)
C7 C8 1.576(2)
C8 C17 1.504(3)
C9 C10 1.504(3)
C9 H9A 0.9700
C9 H9B 0.9700
C10 H10A 0.9700
C10 H10B 0.9700
C11 C12 1.376(3)
C11 C16 1.387(3)
C12 C13 1.382(3)
C12 H12 0.9300
C13 C14 1.370(4)
C13 H13 0.9300
C14 C15 1.364(4)
C14 H14 0.9300
C15 C16 1.383(3)
C15 H15 0.9300
C16 H16 0.9300
C17 H17A 0.9600
C17 H17B 0.9600
C17 H17C 0.9600

loop_
_geom_hbond_atom_site_label_D
_geom_hbond_atom_site_label_H
_geom_hbond_atom_site_label_A
_geom_hbond_distance_DH
_geom_hbond_distance_HA
_geom_hbond_distance_DA
_geom_hbond_angle_DHA
_geom_hbond_site_symmetry_A
N1 H1 O1 0.90(2) 2.10(2) 2.975(2) 166(2) 3_566

loop_
_geom_torsion_atom_site_label_1
_geom_torsion_atom_site_label_2
_geom_torsion_atom_site_label_3
_geom_torsion_atom_site_label_4
_geom_torsion
C8 N1 C1 C2 167.5(2)
C8 N1 C1 C6 -15.4(2)
N1 C1 C2 C3 176.3(2)
C6 C1 C2 C3 -0.6(3)
C1 C2 C3 C4 1.0(4)
C2 C3 C4 C5 -0.8(4)
C3 C4 C5 C6 0.1(3)
C4 C5 C6 C1 0.3(3)
C4 C5 C6 C7 -177.29(19)
N1 C1 C6 C5 -177.50(17)
C2 C1 C6 C5 -0.1(3)
N1 C1 C6 C7 0.6(2)
C2 C1 C6 C7 177.98(17)
C5 C6 C7 C11 68.0(2)
C1 C6 C7 C11 -109.83(17)
C5 C6 C7 C10 -61.7(3)
C1 C6 C7 C10 120.45(17)
C5 C6 C7 C8 -169.6(2)
C1 C6 C7 C8 12.55(19)
C1 N1 C8 O1 -89.05(19)
C1 N1 C8 C17 152.81(18)
C1 N1 C8 C7 22.6(2)
C9 O1 C8 N1 106.99(18)
C9 O1 C8 C17 -131.21(18)
C9 O1 C8 C7 -4.1(2)
C6 C7 C8 N1 -20.39(17)
C11 C7 C8 N1 98.04(18)
C10 C7 C8 N1 -136.63(16)
C6 C7 C8 O1 96.18(16)
C11 C7 C8 O1 -145.40(16)
C10 C7 C8 O1 -20.07(19)
C6 C7 C8 C17 -145.80(19)
C11 C7 C8 C17 -27.4(3)
C10 C7 C8 C17 98.0(2)
C8 O1 C9 C10 27.4(2)
O1 C9 C10 C7 -39.3(2)
C6 C7 C10 C9 -71.7(2)
C11 C7 C10 C9 161.31(17)
C8 C7 C10 C9 35.8(2)
C6 C7 C11 C12 -115.3(2)
C10 C7 C11 C12 13.1(3)
C8 C7 C11 C12 131.22(19)
C6 C7 C11 C16 61.1(2)
C10 C7 C11 C16 -170.48(18)
C8 C7 C11 C16 -52.4(3)
C16 C11 C12 C13 1.8(3)
C7 C11 C12 C13 178.32(19)
C11 C12 C13 C14 0.3(4)
C12 C13 C14 C15 -1.5(4)
C13 C14 C15 C16 0.6(4)
C14 C15 C16 C11 1.6(4)
C12 C11 C16 C15 -2.7(3)
C7 C11 C16 C15 -179.3(2)
